data_4030655
loop_
_publ_author_name
'Iaroshenko, Viktor O.'
'Gevorgyan, Ashot'
'Mkrtchyan, Satenik'
'Arakelyan, Knar'
'Grigoryan, Tatevik'
'Yedoyan, Julietta'
'Villinger, Alexander'
'Langer, Peter'

_publ_section_title
;
 Transition-metal-catalyzed arylation of nitroimidazoles and further
 transformations of manipulable nitro group.
;
_journal_issue 4
_journal_name_full 'The Journal of organic chemistry'
_journal_page_first 2103
_journal_page_last 2119
_journal_paper_doi 10.1021/jo5025927
_journal_volume 80
_journal_year 2015
_chemical_formula_moiety 'C17 H14 N4 O4'
_chemical_formula_sum 'C17 H14 N4 O4'
_chemical_formula_weight 338.32
_chemical_name_systematic
;
 ?
;
_space_group_crystal_system monoclinic
_space_group_IT_number 7
_space_group_name_Hall 'P -2yac'
_space_group_name_H-M_alt 'P 1 n 1'
_symmetry_space_group_name_Hall 'P -2yac'
_symmetry_space_group_name_H-M 'P 1 n 1'
_atom_sites_solution_hydrogens geom
_audit_creation_method SHELXL-2013
_cell_angle_alpha 90
_cell_angle_beta 117.226(2)
_cell_angle_gamma 90
_cell_formula_units_Z 2
_cell_length_a 7.5869(4)
_cell_length_b 14.3161(8)
_cell_length_c 7.9651(4)
_cell_measurement_reflns_used 3020
_cell_measurement_temperature 173(2)
_cell_measurement_theta_max 31.27
_cell_measurement_theta_min 3.07
_cell_volume 769.28(7)
_computing_cell_refinement 'Bruker Apex V7.51A'
_computing_data_collection 'Bruker Apex V7.51A'
_computing_data_reduction 'Bruker SAINT'
_computing_molecular_graphics 'ORTEP-3v2.01 (Farrugia, 1997)'
_computing_publication_material SHELXL-2013
_computing_structure_refinement 'SHELXL-2013 (Sheldrick, 2013)'
_computing_structure_solution 'SHELXS-2013 (Sheldrick, 2013)'
_diffrn_ambient_temperature 173(2)
_diffrn_measured_fraction_theta_full 0.999
_diffrn_measured_fraction_theta_max 1.000
_diffrn_measurement_device_type 'Bruker-Nonius Apex X8-CCD-diffractometer'
_diffrn_measurement_method 'phi and omega scans'
_diffrn_radiation_monochromator graphite
_diffrn_radiation_source 'sealed tube'
_diffrn_radiation_type MoK\a
_diffrn_radiation_wavelength 0.71073
_diffrn_reflns_av_R_equivalents 0.0277
_diffrn_reflns_av_unetI/netI 0.0479
_diffrn_reflns_Laue_measured_fraction_full 0.999
_diffrn_reflns_Laue_measured_fraction_max 1.000
_diffrn_reflns_limit_h_max 10
_diffrn_reflns_limit_h_min -11
_diffrn_reflns_limit_k_max 18
_diffrn_reflns_limit_k_min -21
_diffrn_reflns_limit_l_max 11
_diffrn_reflns_limit_l_min -12
_diffrn_reflns_number 11098
_diffrn_reflns_point_group_measured_fraction_full 0.946
_diffrn_reflns_point_group_measured_fraction_max 0.889
_diffrn_reflns_theta_full 25.242
_diffrn_reflns_theta_max 32.492
_diffrn_reflns_theta_min 1.422
_exptl_absorpt_coefficient_mu 0.107
_exptl_absorpt_correction_T_max 0.7464
_exptl_absorpt_correction_T_min 0.6786
_exptl_absorpt_correction_type multi-scan
_exptl_absorpt_process_details '(SADABS; Sheldrick, 2004)'
_exptl_crystal_colour colourless
_exptl_crystal_density_diffrn 1.461
_exptl_crystal_description block
_exptl_crystal_F_000 352
_exptl_crystal_size_max 0.380
_exptl_crystal_size_mid 0.180
_exptl_crystal_size_min 0.130
_refine_diff_density_max 0.263
_refine_diff_density_min -0.276
_refine_diff_density_rms 0.046
_refine_ls_abs_structure_details
;
 Flack x determined using 1382 quotients [(I+)-(I-)]/[(I+)+(I-)]
 (Parsons and Flack (2004), Acta Cryst. A60, s61).
;
_refine_ls_abs_structure_Flack -0.4(5)
_refine_ls_extinction_method none
_refine_ls_goodness_of_fit_ref 1.037
_refine_ls_hydrogen_treatment constr
_refine_ls_matrix_type full
_refine_ls_number_parameters 226
_refine_ls_number_reflns 4956
_refine_ls_number_restraints 2
_refine_ls_restrained_S_all 1.037
_refine_ls_R_factor_all 0.0669
_refine_ls_R_factor_gt 0.0454
_refine_ls_shift/su_max 0.000
_refine_ls_shift/su_mean 0.000
_refine_ls_structure_factor_coef Fsqd
_refine_ls_weighting_details 'w=1/[\s^2^(Fo^2^)+(0.0451P)^2^+0.0659P] where P=(Fo^2^+2Fc^2^)/3'
_refine_ls_weighting_scheme calc
_refine_ls_wR_factor_gt 0.0919
_refine_ls_wR_factor_ref 0.1051
_reflns_Friedel_coverage 0.771
_reflns_Friedel_fraction_full 0.893
_reflns_Friedel_fraction_max 0.777
_reflns_number_gt 3888
_reflns_number_total 4956
_reflns_threshold_expression 'I > 2\s(I)'
_cod_data_source_file 7c-is_sm786.cif
_cod_data_source_block is_sm786
_cod_depositor_comments 'Adding full bibliography for 4030648--4030655.cif.'
_cod_database_code 4030655
_shelx_space_group_comment
;
The symmetry employed for this shelxl refinement is uniquely defined
by the following loop, which should always be used as a source of
symmetry information in preference to the above space-group names.
They are only intended as comments.
;
_shelx_estimated_absorpt_t_min 0.960
_shelx_estimated_absorpt_t_max 0.986
_shelxl_version_number 2013-4

loop_
_space_group_symop_operation_xyz
'x, y, z'
'x+1/2, -y, z+1/2'

loop_
_atom_site_label
_atom_site_type_symbol
_atom_site_fract_x
_atom_site_fract_y
_atom_site_fract_z
_atom_site_U_iso_or_equiv
_atom_site_adp_type
_atom_site_occupancy
_atom_site_site_symmetry_order
_atom_site_calc_flag
_atom_site_refinement_flags_posn
_atom_site_refinement_flags_adp
N1 N 0.5891(3) 0.06462(13) -0.3846(3) 0.0279(4) Uani 1 1 d . .
N2 N 0.7725(3) 0.15110(13) -0.1315(2) 0.0232(4) Uani 1 1 d . .
N3 N 0.4645(3) 0.18195(13) -0.6257(3) 0.0254(4) Uani 1 1 d . .
N4 N 0.8402(3) 0.50841(15) -0.5054(3) 0.0344(5) Uani 1 1 d . .
O1 O 0.4052(3) 0.11913(12) -0.7440(2) 0.0351(4) Uani 1 1 d . .
O2 O 0.4291(3) 0.26465(12) -0.6654(3) 0.0396(5) Uani 1 1 d . .
O3 O 0.8221(4) 0.46622(15) -0.6454(3) 0.0532(6) Uani 1 1 d . .
O4 O 0.8841(4) 0.59081(13) -0.4785(3) 0.0561(6) Uani 1 1 d . .
C1 C 0.7063(3) 0.06418(15) -0.2024(3) 0.0276(5) Uani 1 1 d . .
H1 H 0.7415 0.0091 -0.1275 0.033 Uiso 1 1 calc R U
C2 C 0.6915(3) 0.21344(13) -0.2790(3) 0.0202(4) Uani 1 1 d . .
C3 C 0.5800(3) 0.15636(15) -0.4324(3) 0.0223(4) Uani 1 1 d . .
C4 C 0.9200(3) 0.16653(16) 0.0658(3) 0.0243(4) Uani 1 1 d . .
H4A H 0.9760 0.2302 0.0791 0.029 Uiso 1 1 calc R U
H4B H 1.0297 0.1212 0.1007 0.029 Uiso 1 1 calc R U
C5 C 0.8274(4) 0.15546(18) 0.1988(3) 0.0309(5) Uani 1 1 d . .
H5A H 0.7185 0.2013 0.1639 0.037 Uiso 1 1 calc R U
H5B H 0.7694 0.0922 0.1831 0.037 Uiso 1 1 calc R U
C6 C 0.9750(3) 0.16954(16) 0.4033(3) 0.0265(5) Uani 1 1 d . .
C7 C 1.0815(4) 0.25267(18) 0.4638(3) 0.0313(5) Uani 1 1 d . .
H7 H 1.0664 0.2995 0.3736 0.038 Uiso 1 1 calc R U
C8 C 1.2088(4) 0.2684(2) 0.6528(4) 0.0393(6) Uani 1 1 d . .
H8 H 1.2803 0.3254 0.6913 0.047 Uiso 1 1 calc R U
C9 C 1.2315(4) 0.2005(2) 0.7858(4) 0.0434(7) Uani 1 1 d . .
H9 H 1.3171 0.2113 0.9158 0.052 Uiso 1 1 calc R U
C10 C 1.1293(4) 0.1170(2) 0.7282(4) 0.0423(7) Uani 1 1 d . .
H10 H 1.1455 0.0702 0.8188 0.051 Uiso 1 1 calc R U
C11 C 1.0022(4) 0.10133(18) 0.5375(4) 0.0338(5) Uani 1 1 d . .
H11 H 0.9336 0.0436 0.4989 0.041 Uiso 1 1 calc R U
C12 C 0.7302(3) 0.31467(13) -0.2567(3) 0.0210(4) Uani 1 1 d . .
C13 C 0.7706(3) 0.36266(15) -0.3872(3) 0.0229(4) Uani 1 1 d . .
H13 H 0.7736 0.3309 -0.4905 0.027 Uiso 1 1 calc R U
C14 C 0.8063(3) 0.45765(15) -0.3630(3) 0.0250(4) Uani 1 1 d . .
C15 C 0.8084(4) 0.50717(15) -0.2133(3) 0.0277(5) Uani 1 1 d . .
H15 H 0.8358 0.5723 -0.1996 0.033 Uiso 1 1 calc R U
C16 C 0.7693(4) 0.45874(15) -0.0842(4) 0.0304(5) Uani 1 1 d . .
H16 H 0.7707 0.4907 0.0209 0.036 Uiso 1 1 calc R U
C17 C 0.7279(4) 0.36369(14) -0.1066(3) 0.0256(4) Uani 1 1 d . .
H17 H 0.6976 0.3317 -0.0185 0.031 Uiso 1 1 calc R U

loop_
_atom_site_aniso_label
_atom_site_aniso_U_11
_atom_site_aniso_U_22
_atom_site_aniso_U_33
_atom_site_aniso_U_23
_atom_site_aniso_U_13
_atom_site_aniso_U_12
N1 0.0335(10) 0.0192(8) 0.0224(10) -0.0010(7) 0.0053(8) -0.0001(7)
N2 0.0263(9) 0.0196(8) 0.0183(9) 0.0011(7) 0.0056(7) 0.0015(7)
N3 0.0253(9) 0.0263(9) 0.0190(9) 0.0016(7) 0.0054(7) -0.0010(7)
N4 0.0397(11) 0.0337(11) 0.0296(12) 0.0074(9) 0.0156(9) -0.0049(9)
O1 0.0432(10) 0.0322(8) 0.0196(8) -0.0042(7) 0.0055(7) -0.0049(8)
O2 0.0491(11) 0.0242(8) 0.0286(10) 0.0080(7) 0.0031(8) 0.0029(8)
O3 0.0829(17) 0.0529(13) 0.0335(12) -0.0005(10) 0.0350(11) -0.0171(12)
O4 0.0901(18) 0.0300(10) 0.0618(15) 0.0067(10) 0.0465(14) -0.0115(11)
C1 0.0338(12) 0.0167(9) 0.0222(11) 0.0014(8) 0.0040(9) 0.0010(9)
C2 0.0225(9) 0.0183(8) 0.0177(10) 0.0003(7) 0.0075(7) 0.0013(7)
C3 0.0243(9) 0.0193(9) 0.0184(10) 0.0010(8) 0.0056(8) 0.0013(8)
C4 0.0251(10) 0.0243(10) 0.0164(10) -0.0006(7) 0.0035(8) -0.0001(8)
C5 0.0295(11) 0.0384(13) 0.0203(11) 0.0011(9) 0.0075(9) -0.0053(10)
C6 0.0267(10) 0.0328(11) 0.0196(11) 0.0004(9) 0.0104(8) 0.0028(9)
C7 0.0312(11) 0.0387(13) 0.0227(12) -0.0035(9) 0.0112(9) -0.0008(10)
C8 0.0337(13) 0.0552(16) 0.0267(14) -0.0125(12) 0.0117(11) -0.0035(12)
C9 0.0311(12) 0.073(2) 0.0195(12) -0.0083(13) 0.0062(10) 0.0099(14)
C10 0.0432(15) 0.0578(17) 0.0249(13) 0.0111(12) 0.0145(11) 0.0191(13)
C11 0.0407(13) 0.0355(12) 0.0253(13) 0.0032(10) 0.0151(10) 0.0055(11)
C12 0.0217(9) 0.0184(9) 0.0208(10) -0.0003(7) 0.0081(8) 0.0006(7)
C13 0.0251(10) 0.0234(9) 0.0196(10) -0.0018(8) 0.0099(8) -0.0010(8)
C14 0.0270(10) 0.0245(9) 0.0212(10) 0.0039(8) 0.0091(8) -0.0018(8)
C15 0.0336(11) 0.0192(9) 0.0267(12) -0.0011(8) 0.0108(9) -0.0035(9)
C16 0.0420(13) 0.0235(10) 0.0265(12) -0.0056(9) 0.0164(10) -0.0026(10)
C17 0.0333(11) 0.0227(9) 0.0235(10) 0.0006(8) 0.0153(9) 0.0000(9)

loop_
_atom_type_symbol
_atom_type_description
_atom_type_scat_dispersion_real
_atom_type_scat_dispersion_imag
_atom_type_scat_source
C C 0.0033 0.0016 'International Tables Vol C Tables 4.2.6.8 and 6.1.1.4'
H H 0.0000 0.0000 'International Tables Vol C Tables 4.2.6.8 and 6.1.1.4'
N N 0.0061 0.0033 'International Tables Vol C Tables 4.2.6.8 and 6.1.1.4'
O O 0.0106 0.0060 'International Tables Vol C Tables 4.2.6.8 and 6.1.1.4'

loop_
_geom_angle_atom_site_label_1
_geom_angle_atom_site_label_2
_geom_angle_atom_site_label_3
_geom_angle
C1 N1 C3 103.67(18)
C1 N2 C2 107.61(17)
C1 N2 C4 122.37(17)
C2 N2 C4 129.74(18)
O2 N3 O1 123.4(2)
O2 N3 C3 118.74(19)
O1 N3 C3 117.90(19)
O4 N4 O3 123.2(2)
O4 N4 C14 118.4(2)
O3 N4 C14 118.4(2)
N1 C1 N2 112.87(19)
N1 C1 H1 123.6
N2 C1 H1 123.6
N2 C2 C3 102.92(16)
N2 C2 C12 123.26(19)
C3 C2 C12 133.8(2)
N1 C3 C2 112.92(19)
N1 C3 N3 118.48(19)
C2 C3 N3 128.59(19)
N2 C4 C5 111.09(18)
N2 C4 H4A 109.4
C5 C4 H4A 109.4
N2 C4 H4B 109.4
C5 C4 H4B 109.4
H4A C4 H4B 108.0
C6 C5 C4 112.67(18)
C6 C5 H5A 109.1
C4 C5 H5A 109.1
C6 C5 H5B 109.1
C4 C5 H5B 109.1
H5A C5 H5B 107.8
C11 C6 C7 118.3(2)
C11 C6 C5 120.7(2)
C7 C6 C5 120.9(2)
C8 C7 C6 121.3(3)
C8 C7 H7 119.3
C6 C7 H7 119.3
C7 C8 C9 119.8(3)
C7 C8 H8 120.1
C9 C8 H8 120.1
C10 C9 C8 119.8(3)
C10 C9 H9 120.1
C8 C9 H9 120.1
C9 C10 C11 120.2(3)
C9 C10 H10 119.9
C11 C10 H10 119.9
C6 C11 C10 120.6(3)
C6 C11 H11 119.7
C10 C11 H11 119.7
C13 C12 C17 119.04(18)
C13 C12 C2 119.68(19)
C17 C12 C2 121.28(19)
C14 C13 C12 118.5(2)
C14 C13 H13 120.7
C12 C13 H13 120.7
C15 C14 C13 123.3(2)
C15 C14 N4 118.5(2)
C13 C14 N4 118.2(2)
C16 C15 C14 117.6(2)
C16 C15 H15 121.2
C14 C15 H15 121.2
C15 C16 C17 120.6(2)
C15 C16 H16 119.7
C17 C16 H16 119.7
C16 C17 C12 120.8(2)
C16 C17 H17 119.6
C12 C17 H17 119.6

loop_
_geom_bond_atom_site_label_1
_geom_bond_atom_site_label_2
_geom_bond_distance
N1 C1 1.310(3)
N1 C3 1.360(3)
N2 C1 1.364(3)
N2 C2 1.376(3)
N2 C4 1.470(3)
N3 O2 1.223(2)
N3 O1 1.229(2)
N3 C3 1.428(3)
N4 O4 1.218(3)
N4 O3 1.219(3)
N4 C14 1.465(3)
C1 H1 0.9500
C2 C3 1.389(3)
C2 C12 1.473(3)
C4 C5 1.524(3)
C4 H4A 0.9900
C4 H4B 0.9900
C5 C6 1.509(3)
C5 H5A 0.9900
C5 H5B 0.9900
C6 C11 1.392(3)
C6 C7 1.395(3)
C7 C8 1.386(3)
C7 H7 0.9500
C8 C9 1.389(4)
C8 H8 0.9500
C9 C10 1.384(4)
C9 H9 0.9500
C10 C11 1.396(4)
C10 H10 0.9500
C11 H11 0.9500
C12 C13 1.392(3)
C12 C17 1.393(3)
C13 C14 1.383(3)
C13 H13 0.9500
C14 C15 1.381(3)
C15 C16 1.380(4)
C15 H15 0.9500
C16 C17 1.390(3)
C16 H16 0.9500
C17 H17 0.9500

loop_
_geom_torsion_atom_site_label_1
_geom_torsion_atom_site_label_2
_geom_torsion_atom_site_label_3
_geom_torsion_atom_site_label_4
_geom_torsion
C3 N1 C1 N2 0.0(3)
C2 N2 C1 N1 0.2(3)
C4 N2 C1 N1 -174.2(2)
C1 N2 C2 C3 -0.4(2)
C4 N2 C2 C3 173.6(2)
C1 N2 C2 C12 -179.8(2)
C4 N2 C2 C12 -5.8(4)
C1 N1 C3 C2 -0.2(3)
C1 N1 C3 N3 179.0(2)
N2 C2 C3 N1 0.4(3)
C12 C2 C3 N1 179.7(2)
N2 C2 C3 N3 -178.7(2)
C12 C2 C3 N3 0.6(4)
O2 N3 C3 N1 168.3(2)
O1 N3 C3 N1 -11.5(3)
O2 N3 C3 C2 -12.7(4)
O1 N3 C3 C2 167.6(2)
C1 N2 C4 C5 -75.4(3)
C2 N2 C4 C5 111.5(3)
N2 C4 C5 C6 179.24(19)
C4 C5 C6 C11 -125.1(2)
C4 C5 C6 C7 57.6(3)
C11 C6 C7 C8 -1.1(4)
C5 C6 C7 C8 176.2(2)
C6 C7 C8 C9 -0.1(4)
C7 C8 C9 C10 1.0(4)
C8 C9 C10 C11 -0.6(4)
C7 C6 C11 C10 1.6(4)
C5 C6 C11 C10 -175.8(2)
C9 C10 C11 C6 -0.7(4)
N2 C2 C12 C13 135.8(2)
C3 C2 C12 C13 -43.4(4)
N2 C2 C12 C17 -44.0(3)
C3 C2 C12 C17 136.8(3)
C17 C12 C13 C14 -0.3(3)
C2 C12 C13 C14 179.96(19)
C12 C13 C14 C15 1.6(3)
C12 C13 C14 N4 -177.4(2)
O4 N4 C14 C15 5.6(3)
O3 N4 C14 C15 -174.0(2)
O4 N4 C14 C13 -175.4(2)
O3 N4 C14 C13 5.0(3)
C13 C14 C15 C16 -1.2(3)
N4 C14 C15 C16 177.8(2)
C14 C15 C16 C17 -0.5(4)
C15 C16 C17 C12 1.8(4)
C13 C12 C17 C16 -1.3(3)
C2 C12 C17 C16 178.4(2)
